data_4000539
_journal_name_full 'Chemistry of Materials'
_journal_paper_doi 10.1021/cm048471y
_journal_year 2005
_chemical_formula_sum 'C10 H8 Ag2 N2 O6 S2'
_chemical_formula_weight 532.04
_space_group_IT_number 5
_symmetry_cell_setting monoclinic
_symmetry_space_group_name_Hall 'C 2y'
_symmetry_space_group_name_H-M 'C 1 2 1'
_cell_angle_alpha 90.00
_cell_angle_beta 93.31(3)
_cell_angle_gamma 90.00
_cell_formula_units_Z 2
_cell_length_a 15.089(3)
_cell_length_b 5.4096(11)
_cell_length_c 8.0336(16)
_cell_measurement_temperature 173(2)
_cell_volume 654.7(2)
_diffrn_ambient_temperature 173(2)
_exptl_crystal_density_diffrn 2.699
_cod_depositor_comments
;
The following automatic conversions were performed:
'_symmetry_cell_setting' value 'Monoclinic' changed to 'monoclinic'
according to '/home/saulius/struct/CIF-dictionaries/cif_core.dic'
dictionary named 'cif_core.dic' version 2.4.1 from 2010-06-29.

Automatic conversion script
Id: cif_fix_enum 1527 2010-12-29 10:47:43Z saulius 
;
_cod_original_sg_symbol_H-M 'C 2'
_cod_database_code 4000539

loop_
_symmetry_equiv_pos_as_xyz
'x, y, z'
'-x, y, -z'
'x+1/2, y+1/2, z'
'-x+1/2, y+1/2, -z'

loop_
_atom_site_label
_atom_site_type_symbol
_atom_site_fract_x
_atom_site_fract_y
_atom_site_fract_z
_atom_site_U_iso_or_equiv
_atom_site_adp_type
_atom_site_occupancy
_atom_site_symmetry_multiplicity
_atom_site_calc_flag
_atom_site_refinement_flags
_atom_site_disorder_assembly
_atom_site_disorder_group
Ag1 Ag 0.0000 0.91511(11) 0.5000 0.03504(15) Uani 1 2 d S . .
Ag2 Ag 0.5000 1.29470(2) 0.0000 0.02823(12) Uani 1 2 d S . .
C1 C 0.1653(2) 0.6750(8) 0.3861(4) 0.0229(7) Uani 1 1 d . . .
H1 H 0.1417 0.5439 0.4486 0.028 Uiso 1 1 calc R . .
C2 C 0.2506(2) 0.6506(7) 0.3298(4) 0.0197(7) Uani 1 1 d . . .
H2 H 0.2853 0.5076 0.3553 0.024 Uiso 1 1 calc R . .
C3 C 0.2830(2) 0.8405(6) 0.2358(4) 0.0155(7) Uani 1 1 d . . .
C4 C 0.1472(2) 1.0572(7) 0.2601(4) 0.0196(7) Uani 1 1 d . . .
H4 H 0.1113 1.1985 0.2361 0.024 Uiso 1 1 calc R . .
C5 C 0.2307(2) 1.0437(7) 0.1961(4) 0.0192(7) Uani 1 1 d . . .
H5 H 0.2512 1.1712 0.1267 0.023 Uiso 1 1 calc R . .
N1 N 0.1156(2) 0.8755(6) 0.3554(3) 0.0201(6) Uani 1 1 d . . .
O1 O 0.39440(16) 0.9626(5) 0.0165(3) 0.0231(5) Uani 1 1 d . . .
O2 O 0.58925(19) 1.5613(6) -0.1516(4) 0.0322(7) Uani 1 1 d . . .
O3 O 0.44916(16) 0.9332(7) 0.3065(3) 0.0355(7) Uani 1 1 d . . .
S1 S 0.39484(5) 0.82341(17) 0.17163(10) 0.01861(19) Uani 1 1 d . . .
